data_1555572
loop_
_publ_author_name
'Nagaraju, Karre'
'Chegondi, Rambabu'
'Chandrasekhar, Srivari'

_publ_section_title
;
 Expanding Diversity without Protecting Groups: (+)-Sclareolide to
 Indolosesquiterpene Alkaloid Mycoleptodiscin A and Analogues.
;
_journal_issue 11
_journal_name_full 'Organic letters'
_journal_page_first 2684
_journal_page_last 2687
_journal_paper_doi 10.1021/acs.orglett.6b01145
_journal_volume 18
_journal_year 2016
_chemical_absolute_configuration rm
_chemical_formula_moiety 'C25 H34 N2 O4'
_chemical_formula_sum 'C25 H34 N2 O4'
_chemical_formula_weight 426.54
_chemical_melting_point 513
_chemical_name_systematic
(4aS,4bR,6S,10bR)-8,9-dimethoxy-1,1,4a,10b-tetramethyl-7-nitro-1,2,3,4,4a,4b,5,6,10b,11,12,12a,-dodecahydrochrysene-6-carbonitrile
_space_group_crystal_system orthorhombic
_space_group_IT_number 19
_space_group_name_Hall 'P 2ac 2ab'
_space_group_name_H-M_alt 'P 21 21 21'
_atom_sites_solution_hydrogens mixed
_audit_creation_method SHELXL-2014/7
_cell_angle_alpha 90
_cell_angle_beta 90
_cell_angle_gamma 90
_cell_formula_units_Z 4
_cell_length_a 6.0956(2)
_cell_length_b 15.5691(7)
_cell_length_c 24.6358(11)
_cell_measurement_reflns_used 3204
_cell_measurement_temperature 298(2)
_cell_measurement_theta_max 25.023
_cell_measurement_theta_min 2.744
_cell_volume 2338.01(17)
_computing_structure_refinement 'SHELXL-2014/7 (Sheldrick, 2014)'
_diffrn_ambient_temperature 298(2)
_diffrn_measured_fraction_theta_full 0.994
_diffrn_measured_fraction_theta_max 0.994
_diffrn_measurement_device_type 'Bruker APEX-II CCD'
_diffrn_measurement_method '\f and \w scans'
_diffrn_radiation_type MoK\a
_diffrn_radiation_wavelength 0.71073
_diffrn_reflns_av_R_equivalents 0.0525
_diffrn_reflns_av_unetI/netI 0.0328
_diffrn_reflns_Laue_measured_fraction_full 0.994
_diffrn_reflns_Laue_measured_fraction_max 0.994
_diffrn_reflns_limit_h_max 7
_diffrn_reflns_limit_h_min -7
_diffrn_reflns_limit_k_max 17
_diffrn_reflns_limit_k_min -18
_diffrn_reflns_limit_l_max 29
_diffrn_reflns_limit_l_min -29
_diffrn_reflns_number 26551
_diffrn_reflns_point_group_measured_fraction_full 0.996
_diffrn_reflns_point_group_measured_fraction_max 0.996
_diffrn_reflns_theta_full 25.023
_diffrn_reflns_theta_max 25.023
_diffrn_reflns_theta_min 2.744
_exptl_absorpt_coefficient_mu 0.082
_exptl_absorpt_correction_type none
_exptl_crystal_colour colorless
_exptl_crystal_density_diffrn 1.212
_exptl_crystal_density_method 'not measured'
_exptl_crystal_description block
_exptl_crystal_F_000 920
_exptl_crystal_size_max 0.32
_exptl_crystal_size_mid 0.30
_exptl_crystal_size_min 0.28
_refine_diff_density_max 0.251
_refine_diff_density_min -0.244
_refine_diff_density_rms 0.075
_refine_ls_abs_structure_details
;
 Refined as an inversion twin.
;
_refine_ls_abs_structure_Flack 2(3)
_refine_ls_extinction_method none
_refine_ls_goodness_of_fit_ref 1.185
_refine_ls_hydrogen_treatment mixed
_refine_ls_matrix_type full
_refine_ls_number_parameters 299
_refine_ls_number_reflns 4117
_refine_ls_number_restraints 0
_refine_ls_restrained_S_all 1.185
_refine_ls_R_factor_all 0.0874
_refine_ls_R_factor_gt 0.0590
_refine_ls_shift/su_max 0.000
_refine_ls_shift/su_mean 0.000
_refine_ls_structure_factor_coef Fsqd
_refine_ls_weighting_details 'w=1/[\s^2^(Fo^2^)+(0.0675P)^2^+0.7882P] where P=(Fo^2^+2Fc^2^)/3'
_refine_ls_weighting_scheme calc
_refine_ls_wR_factor_gt 0.1397
_refine_ls_wR_factor_ref 0.1581
_reflns_Friedel_coverage 0.724
_reflns_Friedel_fraction_full 0.999
_reflns_Friedel_fraction_max 0.999
_reflns_number_gt 3204
_reflns_number_total 4117
_reflns_threshold_expression 'I > 2\s(I)'
_cod_data_source_file ol6b01145_si_003.cif
_cod_data_source_block SCSKNCN
_cod_depositor_comments
;
The following automatic conversions were performed:

data item '_chemical_melting_point' value '513K' was changed to '513'
-- the value should be numeric and without a unit designator.

Automatic conversion script
Id: cif_fix_values 6909 2019-04-08 15:41:33Z antanas 
;
_cod_database_code 1555572
_shelx_shelxl_version_number 2014/7
_shelx_space_group_comment
;
The symmetry employed for this shelxl refinement is uniquely defined
by the following loop, which should always be used as a source of
symmetry information in preference to the above space-group names.
They are only intended as comments.
;

loop_
_space_group_symop_operation_xyz
'x, y, z'
'-x+1/2, -y, z+1/2'
'x+1/2, -y+1/2, -z'
'-x, y+1/2, -z+1/2'

loop_
_atom_site_label
_atom_site_type_symbol
_atom_site_fract_x
_atom_site_fract_y
_atom_site_fract_z
_atom_site_U_iso_or_equiv
_atom_site_adp_type
_atom_site_occupancy
_atom_site_site_symmetry_order
_atom_site_calc_flag
_atom_site_refinement_flags_posn
_atom_site_refinement_flags_adp
O1 O 0.3482(12) 0.8421(3) 0.6197(2) 0.127(2) Uani 1 1 d . .
O2 O 0.6786(13) 0.8643(3) 0.5893(2) 0.136(2) Uani 1 1 d . .
O3 O 0.3970(7) 0.6844(3) 0.55366(14) 0.0729(11) Uani 1 1 d . .
O4 O 0.4722(6) 0.5197(2) 0.58775(13) 0.0637(10) Uani 1 1 d . .
N2 N 0.5274(9) 0.8887(3) 0.7532(2) 0.0754(13) Uani 1 1 d . .
N1 N 0.5409(13) 0.8212(3) 0.6109(2) 0.0850(16) Uani 1 1 d . .
C10 C 0.9612(7) 0.5373(3) 0.82890(17) 0.0440(10) Uani 1 1 d . .
H10A H 0.8981 0.4889 0.8482 0.053 Uiso 1 1 calc R U
H10B H 1.1158 0.5256 0.8233 0.053 Uiso 1 1 calc R U
C15 C 0.6959(7) 0.5726(3) 0.66252(16) 0.0426(10) Uani 1 1 d . .
H15 H 0.7242 0.5170 0.6744 0.051 Uiso 1 1 calc R U
C4 C 0.9806(7) 0.6073(3) 0.92487(18) 0.0493(11) Uani 1 1 d . .
C8 C 0.9373(6) 0.6232(2) 0.74059(16) 0.0378(9) Uani 1 1 d . .
C9 C 0.8480(7) 0.5470(2) 0.77397(16) 0.0414(10) Uani 1 1 d . .
H9A H 0.6920 0.5550 0.7798 0.050 Uiso 1 1 calc R U
H9B H 0.8676 0.4945 0.7534 0.050 Uiso 1 1 calc R U
C12 C 0.8359(8) 0.8039(3) 0.7019(2) 0.0494(11) Uani 1 1 d . .
C7 C 0.9367(6) 0.7040(2) 0.77699(17) 0.0368(9) Uani 1 1 d . .
C14 C 0.7878(7) 0.6416(3) 0.69140(16) 0.0380(9) Uani 1 1 d . .
C23 C 0.6610(8) 0.8521(3) 0.7297(2) 0.0520(12) Uani 1 1 d . .
C16 C 0.5661(8) 0.5839(3) 0.61753(16) 0.0464(11) Uani 1 1 d . .
C20 C 0.8316(9) 0.5367(4) 0.9476(2) 0.0687(15) Uani 1 1 d . .
H20A H 0.8309 0.5397 0.9865 0.103 Uiso 1 1 calc R U
H20B H 0.8855 0.4816 0.9364 0.103 Uiso 1 1 calc R U
H20C H 0.6852 0.5446 0.9342 0.103 Uiso 1 1 calc R U
C11 C 1.0136(8) 0.7812(3) 0.7436(2) 0.0530(12) Uani 1 1 d . .
H11A H 1.1496 0.7674 0.7251 0.064 Uiso 1 1 calc R U
H11B H 1.0399 0.8299 0.7673 0.064 Uiso 1 1 calc R U
C17 C 0.5172(8) 0.6670(3) 0.59978(17) 0.0529(12) Uani 1 1 d . .
C6 C 1.0432(6) 0.6970(3) 0.83480(18) 0.0420(10) Uani 1 1 d . .
C22 C 1.1632(8) 0.5981(3) 0.7176(2) 0.0576(13) Uani 1 1 d . .
H22A H 1.2275 0.6467 0.6998 0.086 Uiso 1 1 calc R U
H22B H 1.1460 0.5520 0.6920 0.086 Uiso 1 1 calc R U
H22C H 1.2570 0.5797 0.7467 0.086 Uiso 1 1 calc R U
C13 C 0.7421(7) 0.7247(3) 0.67397(17) 0.0429(10) Uani 1 1 d . .
C5 C 0.9358(7) 0.6184(3) 0.86310(18) 0.0404(10) Uani 1 1 d . .
C21 C 1.2961(7) 0.6934(3) 0.8308(2) 0.0601(13) Uani 1 1 d . .
H21A H 1.3411 0.6358 0.8223 0.090 Uiso 1 1 calc R U
H21B H 1.3592 0.7105 0.8648 0.090 Uiso 1 1 calc R U
H21C H 1.3450 0.7315 0.8027 0.090 Uiso 1 1 calc R U
C18 C 0.6050(8) 0.7339(3) 0.62895(18) 0.0523(12) Uani 1 1 d . .
C1 C 0.9777(9) 0.7775(3) 0.8671(2) 0.0600(13) Uani 1 1 d . .
H1A H 1.0551 0.8268 0.8524 0.072 Uiso 1 1 calc R U
H1B H 0.8218 0.7876 0.8625 0.072 Uiso 1 1 calc R U
C19 C 1.2170(8) 0.5821(4) 0.9388(2) 0.0627(14) Uani 1 1 d . .
H19A H 1.2243 0.5637 0.9760 0.094 Uiso 1 1 calc R U
H19B H 1.3117 0.6307 0.9337 0.094 Uiso 1 1 calc R U
H19C H 1.2633 0.5361 0.9155 0.094 Uiso 1 1 calc R U
C2 C 1.0281(10) 0.7704(3) 0.9277(2) 0.0704(16) Uani 1 1 d . .
H2A H 1.1856 0.7673 0.9328 0.084 Uiso 1 1 calc R U
H2B H 0.9756 0.8216 0.9460 0.084 Uiso 1 1 calc R U
C3 C 0.9227(9) 0.6928(3) 0.9526(2) 0.0638(14) Uani 1 1 d . .
H3A H 0.7647 0.7002 0.9516 0.077 Uiso 1 1 calc R U
H3B H 0.9662 0.6895 0.9905 0.077 Uiso 1 1 calc R U
C24 C 0.1702(13) 0.6625(5) 0.5546(3) 0.107(3) Uani 1 1 d . .
H24A H 0.0965 0.6966 0.5815 0.161 Uiso 1 1 calc R U
H24B H 0.1543 0.6027 0.5634 0.161 Uiso 1 1 calc R U
H24C H 0.1068 0.6734 0.5196 0.161 Uiso 1 1 calc R U
C25 C 0.5074(14) 0.4343(3) 0.6049(2) 0.087(2) Uani 1 1 d . .
H25A H 0.4645 0.4285 0.6422 0.131 Uiso 1 1 calc R U
H25B H 0.6601 0.4203 0.6012 0.131 Uiso 1 1 calc R U
H25C H 0.4217 0.3961 0.5829 0.131 Uiso 1 1 calc R U
H7 H 0.779(6) 0.715(2) 0.7863(14) 0.027(9) Uiso 1 1 d . .
H5 H 0.782(7) 0.631(2) 0.8624(16) 0.037(11) Uiso 1 1 d . .
H12 H 0.908(7) 0.842(3) 0.6756(17) 0.042(11) Uiso 1 1 d . .

loop_
_atom_site_aniso_label
_atom_site_aniso_U_11
_atom_site_aniso_U_22
_atom_site_aniso_U_33
_atom_site_aniso_U_23
_atom_site_aniso_U_13
_atom_site_aniso_U_12
O1 0.153(5) 0.095(4) 0.134(4) 0.014(3) -0.032(4) 0.066(4)
O2 0.203(6) 0.081(3) 0.124(4) 0.060(3) -0.031(4) -0.044(4)
O3 0.097(3) 0.074(2) 0.0468(19) 0.0089(18) -0.0124(19) 0.006(2)
O4 0.090(3) 0.054(2) 0.0474(18) -0.0088(15) -0.0091(19) -0.0006(18)
N2 0.076(3) 0.055(3) 0.095(3) -0.014(2) -0.014(3) 0.012(2)
N1 0.135(5) 0.054(3) 0.066(3) 0.011(2) -0.028(3) 0.015(4)
C10 0.046(2) 0.039(2) 0.047(2) 0.0042(19) -0.002(2) 0.003(2)
C15 0.052(3) 0.036(2) 0.040(2) 0.0002(18) 0.009(2) 0.0070(19)
C4 0.041(3) 0.059(3) 0.049(3) -0.006(2) -0.008(2) 0.001(2)
C8 0.033(2) 0.038(2) 0.043(2) 0.0027(18) 0.0051(18) 0.0057(17)
C9 0.049(2) 0.029(2) 0.046(2) -0.0028(18) 0.001(2) -0.0016(18)
C12 0.054(3) 0.033(2) 0.062(3) 0.009(2) 0.002(2) -0.011(2)
C7 0.026(2) 0.031(2) 0.054(2) -0.0013(18) -0.0008(18) -0.0002(16)
C14 0.036(2) 0.035(2) 0.043(2) 0.0029(18) 0.0117(18) 0.0029(17)
C23 0.062(3) 0.030(2) 0.065(3) -0.001(2) -0.011(3) -0.003(2)
C16 0.056(3) 0.046(2) 0.037(2) -0.0037(19) 0.005(2) -0.002(2)
C20 0.064(3) 0.092(4) 0.050(3) 0.005(3) -0.002(3) -0.002(3)
C11 0.047(3) 0.041(2) 0.072(3) 0.006(2) -0.001(2) -0.0117(19)
C17 0.065(3) 0.059(3) 0.035(2) 0.005(2) -0.002(2) 0.012(2)
C6 0.027(2) 0.040(2) 0.059(3) -0.006(2) -0.0069(19) -0.0002(18)
C22 0.042(2) 0.069(3) 0.062(3) -0.001(2) 0.011(2) 0.014(2)
C13 0.047(3) 0.041(2) 0.041(2) 0.0027(19) 0.0064(19) 0.0019(18)
C5 0.026(2) 0.045(2) 0.050(2) -0.0056(19) -0.0041(19) 0.0037(19)
C21 0.033(2) 0.069(3) 0.078(3) 0.010(3) -0.009(2) -0.010(2)
C18 0.072(3) 0.040(2) 0.045(3) 0.009(2) 0.007(2) 0.008(2)
C1 0.065(3) 0.043(3) 0.072(3) -0.017(2) -0.019(3) 0.000(2)
C19 0.053(3) 0.068(3) 0.067(3) 0.004(3) -0.024(3) 0.007(3)
C2 0.083(4) 0.059(3) 0.069(3) -0.026(3) -0.024(3) 0.012(3)
C3 0.063(3) 0.078(4) 0.051(3) -0.020(3) -0.008(2) 0.016(3)
C24 0.091(5) 0.148(7) 0.083(5) 0.012(5) -0.031(4) 0.011(5)
C25 0.147(6) 0.050(3) 0.065(3) -0.006(3) -0.022(4) -0.019(4)

loop_
_atom_type_symbol
_atom_type_description
_atom_type_scat_dispersion_real
_atom_type_scat_dispersion_imag
_atom_type_scat_source
C C 0.0033 0.0016 'International Tables Vol C Tables 4.2.6.8 and 6.1.1.4'
H H 0.0000 0.0000 'International Tables Vol C Tables 4.2.6.8 and 6.1.1.4'
N N 0.0061 0.0033 'International Tables Vol C Tables 4.2.6.8 and 6.1.1.4'
O O 0.0106 0.0060 'International Tables Vol C Tables 4.2.6.8 and 6.1.1.4'

loop_
_geom_angle_atom_site_label_1
_geom_angle_atom_site_label_2
_geom_angle_atom_site_label_3
_geom_angle
C17 O3 C24 117.1(5)
C16 O4 C25 117.7(4)
O2 N1 O1 126.5(6)
O2 N1 C18 117.5(7)
O1 N1 C18 116.0(6)
C5 C10 C9 111.2(3)
C5 C10 H10A 109.4
C9 C10 H10A 109.4
C5 C10 H10B 109.4
C9 C10 H10B 109.4
H10A C10 H10B 108.0
C16 C15 C14 122.7(4)
C16 C15 H15 118.6
C14 C15 H15 118.6
C20 C4 C19 106.9(4)
C20 C4 C3 108.8(4)
C19 C4 C3 109.7(4)
C20 C4 C5 109.5(4)
C19 C4 C5 114.4(4)
C3 C4 C5 107.4(4)
C22 C8 C9 108.5(3)
C22 C8 C14 106.6(3)
C9 C8 C14 110.7(3)
C22 C8 C7 115.0(4)
C9 C8 C7 108.4(3)
C14 C8 C7 107.6(3)
C10 C9 C8 112.9(3)
C10 C9 H9A 109.0
C8 C9 H9A 109.0
C10 C9 H9B 109.0
C8 C9 H9B 109.0
H9A C9 H9B 107.8
C23 C12 C13 110.5(4)
C23 C12 C11 108.4(4)
C13 C12 C11 112.4(4)
C23 C12 H12 109(2)
C13 C12 H12 111(2)
C11 C12 H12 105(2)
C11 C7 C8 109.1(3)
C11 C7 C6 114.6(3)
C8 C7 C6 118.0(3)
C11 C7 H7 107(2)
C8 C7 H7 106(2)
C6 C7 H7 102(2)
C13 C14 C15 118.3(4)
C13 C14 C8 122.2(4)
C15 C14 C8 119.4(3)
N2 C23 C12 177.5(5)
O4 C16 C15 125.6(4)
O4 C16 C17 114.8(4)
C15 C16 C17 119.6(4)
C4 C20 H20A 109.5
C4 C20 H20B 109.5
H20A C20 H20B 109.5
C4 C20 H20C 109.5
H20A C20 H20C 109.5
H20B C20 H20C 109.5
C7 C11 C12 109.0(4)
C7 C11 H11A 109.9
C12 C11 H11A 109.9
C7 C11 H11B 109.9
C12 C11 H11B 109.9
H11A C11 H11B 108.3
C18 C17 O3 119.3(4)
C18 C17 C16 117.1(4)
O3 C17 C16 123.5(4)
C1 C6 C21 108.8(4)
C1 C6 C5 107.5(4)
C21 C6 C5 114.8(4)
C1 C6 C7 107.9(3)
C21 C6 C7 110.9(4)
C5 C6 C7 106.7(3)
C8 C22 H22A 109.5
C8 C22 H22B 109.5
H22A C22 H22B 109.5
C8 C22 H22C 109.5
H22A C22 H22C 109.5
H22B C22 H22C 109.5
C14 C13 C18 117.4(4)
C14 C13 C12 122.6(4)
C18 C13 C12 120.0(4)
C10 C5 C6 111.2(3)
C10 C5 C4 115.5(3)
C6 C5 C4 116.9(3)
C10 C5 H5 105(2)
C6 C5 H5 104(2)
C4 C5 H5 102(2)
C6 C21 H21A 109.5
C6 C21 H21B 109.5
H21A C21 H21B 109.5
C6 C21 H21C 109.5
H21A C21 H21C 109.5
H21B C21 H21C 109.5
C17 C18 C13 124.8(4)
C17 C18 N1 115.8(4)
C13 C18 N1 119.4(4)
C2 C1 C6 113.3(4)
C2 C1 H1A 108.9
C6 C1 H1A 108.9
C2 C1 H1B 108.9
C6 C1 H1B 108.9
H1A C1 H1B 107.7
C4 C19 H19A 109.5
C4 C19 H19B 109.5
H19A C19 H19B 109.5
C4 C19 H19C 109.5
H19A C19 H19C 109.5
H19B C19 H19C 109.5
C3 C2 C1 111.9(4)
C3 C2 H2A 109.2
C1 C2 H2A 109.2
C3 C2 H2B 109.2
C1 C2 H2B 109.2
H2A C2 H2B 107.9
C2 C3 C4 114.6(4)
C2 C3 H3A 108.6
C4 C3 H3A 108.6
C2 C3 H3B 108.6
C4 C3 H3B 108.6
H3A C3 H3B 107.6
O3 C24 H24A 109.5
O3 C24 H24B 109.5
H24A C24 H24B 109.5
O3 C24 H24C 109.5
H24A C24 H24C 109.5
H24B C24 H24C 109.5
O4 C25 H25A 109.5
O4 C25 H25B 109.5
H25A C25 H25B 109.5
O4 C25 H25C 109.5
H25A C25 H25C 109.5
H25B C25 H25C 109.5

loop_
_geom_bond_atom_site_label_1
_geom_bond_atom_site_label_2
_geom_bond_distance
O1 N1 1.238(8)
O2 N1 1.199(8)
O3 C17 1.379(6)
O3 C24 1.424(9)
O4 C16 1.365(5)
O4 C25 1.411(6)
N2 C23 1.151(7)
N1 C18 1.483(7)
C10 C5 1.526(6)
C10 C9 1.526(6)
C10 H10A 0.9700
C10 H10B 0.9700
C15 C16 1.373(6)
C15 C14 1.405(6)
C15 H15 0.9300
C4 C20 1.532(7)
C4 C19 1.533(7)
C4 C3 1.538(6)
C4 C5 1.556(6)
C8 C22 1.539(6)
C8 C9 1.542(5)
C8 C14 1.543(6)
C8 C7 1.546(5)
C9 H9A 0.9700
C9 H9B 0.9700
C12 C23 1.473(7)
C12 C13 1.523(6)
C12 C11 1.534(7)
C12 H12 0.98(4)
C7 C11 1.530(6)
C7 C6 1.569(6)
C7 H7 1.00(4)
C14 C13 1.392(6)
C16 C17 1.399(6)
C20 H20A 0.9600
C20 H20B 0.9600
C20 H20C 0.9600
C11 H11A 0.9700
C11 H11B 0.9700
C17 C18 1.374(7)
C6 C1 1.538(6)
C6 C21 1.546(6)
C6 C5 1.554(6)
C22 H22A 0.9600
C22 H22B 0.9600
C22 H22C 0.9600
C13 C18 1.396(6)
C5 H5 0.96(4)
C21 H21A 0.9600
C21 H21B 0.9600
C21 H21C 0.9600
C1 C2 1.526(7)
C1 H1A 0.9700
C1 H1B 0.9700
C19 H19A 0.9600
C19 H19B 0.9600
C19 H19C 0.9600
C2 C3 1.501(8)
C2 H2A 0.9700
C2 H2B 0.9700
C3 H3A 0.9700
C3 H3B 0.9700
C24 H24A 0.9600
C24 H24B 0.9600
C24 H24C 0.9600
C25 H25A 0.9600
C25 H25B 0.9600
C25 H25C 0.9600

loop_
_geom_torsion_atom_site_label_1
_geom_torsion_atom_site_label_2
_geom_torsion_atom_site_label_3
_geom_torsion_atom_site_label_4
_geom_torsion
C5 C10 C9 C8 58.6(5)
C22 C8 C9 C10 75.0(4)
C14 C8 C9 C10 -168.3(3)
C7 C8 C9 C10 -50.5(4)
C22 C8 C7 C11 61.4(5)
C9 C8 C7 C11 -177.1(3)
C14 C8 C7 C11 -57.3(4)
C22 C8 C7 C6 -71.7(5)
C9 C8 C7 C6 49.9(4)
C14 C8 C7 C6 169.7(3)
C16 C15 C14 C13 1.0(6)
C16 C15 C14 C8 -178.3(4)
C22 C8 C14 C13 -100.6(4)
C9 C8 C14 C13 141.6(4)
C7 C8 C14 C13 23.3(5)
C22 C8 C14 C15 78.6(5)
C9 C8 C14 C15 -39.2(5)
C7 C8 C14 C15 -157.5(4)
C25 O4 C16 C15 1.2(7)
C25 O4 C16 C17 -177.4(5)
C14 C15 C16 O4 180.0(4)
C14 C15 C16 C17 -1.5(6)
C8 C7 C11 C12 70.0(4)
C6 C7 C11 C12 -155.2(4)
C23 C12 C11 C7 78.7(4)
C13 C12 C11 C7 -43.7(5)
C24 O3 C17 C18 -115.0(6)
C24 O3 C17 C16 68.6(7)
O4 C16 C17 C18 179.0(4)
C15 C16 C17 C18 0.3(7)
O4 C16 C17 O3 -4.5(7)
C15 C16 C17 O3 176.9(4)
C11 C7 C6 C1 61.8(5)
C8 C7 C6 C1 -167.7(4)
C11 C7 C6 C21 -57.3(5)
C8 C7 C6 C21 73.3(5)
C11 C7 C6 C5 177.0(3)
C8 C7 C6 C5 -52.4(4)
C15 C14 C13 C18 0.7(6)
C8 C14 C13 C18 179.9(4)
C15 C14 C13 C12 -179.1(4)
C8 C14 C13 C12 0.1(6)
C23 C12 C13 C14 -111.2(5)
C11 C12 C13 C14 10.1(6)
C23 C12 C13 C18 69.0(5)
C11 C12 C13 C18 -169.7(4)
C9 C10 C5 C6 -61.4(5)
C9 C10 C5 C4 162.3(4)
C1 C6 C5 C10 170.9(4)
C21 C6 C5 C10 -67.9(5)
C7 C6 C5 C10 55.5(4)
C1 C6 C5 C4 -53.4(5)
C21 C6 C5 C4 67.8(5)
C7 C6 C5 C4 -168.9(3)
C20 C4 C5 C10 -56.0(5)
C19 C4 C5 C10 63.9(5)
C3 C4 C5 C10 -174.0(4)
C20 C4 C5 C6 170.2(4)
C19 C4 C5 C6 -69.8(5)
C3 C4 C5 C6 52.3(5)
O3 C17 C18 C13 -175.3(4)
C16 C17 C18 C13 1.4(7)
O3 C17 C18 N1 6.4(7)
C16 C17 C18 N1 -177.0(5)
C14 C13 C18 C17 -1.9(7)
C12 C13 C18 C17 177.9(4)
C14 C13 C18 N1 176.4(5)
C12 C13 C18 N1 -3.8(7)
O2 N1 C18 C17 -109.3(6)
O1 N1 C18 C17 70.6(7)
O2 N1 C18 C13 72.2(7)
O1 N1 C18 C13 -107.9(6)
C21 C6 C1 C2 -72.1(6)
C5 C6 C1 C2 52.8(6)
C7 C6 C1 C2 167.6(4)
C6 C1 C2 C3 -55.7(6)
C1 C2 C3 C4 55.2(6)
C20 C4 C3 C2 -169.9(4)
C19 C4 C3 C2 73.4(5)
C5 C4 C3 C2 -51.5(5)
